data_4026472
loop_
_publ_author_name
'Naveen Anand'
'Bhahwal A. Shah'
'Munish Kapoor'
'Rajinder Parshad'
'Rattan L. Sharma'
'Maninder S. Hundal'
'Ajay P. S. Pannu'
'Prasad V. Bharatam'
'Subhash C. Taneja'

_publ_section_title
;
 Entrapment and Kinetic Resolution of Stabilized Axial and Equatorial
 Conformers of Spiro-\b-lactams
;
_journal_name_full 'Journal of Organic Chemistry'
_journal_page_first 5999
_journal_page_last 6006
_journal_paper_doi 10.1021/jo200363x
_journal_volume 76
_journal_year 2011
_chemical_formula_moiety 'C21 H29 N O4'
_chemical_formula_sum 'C21 H29 N O4'
_chemical_formula_weight 359.45
_chemical_name_systematic
; 
 ? 
;
_space_group_IT_number 2
_symmetry_cell_setting triclinic
_symmetry_space_group_name_Hall '-P 1'
_symmetry_space_group_name_H-M 'P -1'
_atom_sites_solution_hydrogens geom
_atom_sites_solution_primary direct
_atom_sites_solution_secondary difmap
_audit_creation_method SHELXL-97
_cell_angle_alpha 100.800(5)
_cell_angle_beta 93.350(4)
_cell_angle_gamma 104.970(5)
_cell_formula_units_Z 2
_cell_length_a 8.074(5)
_cell_length_b 10.504(3)
_cell_length_c 12.459(5)
_cell_measurement_reflns_used 53
_cell_measurement_temperature 295(2)
_cell_measurement_theta_max 20
_cell_measurement_theta_min 12
_cell_volume 996.3(8)
_computing_cell_refinement 'Siemens XSCANS'
_computing_data_collection 'Siemens XSCANS'
_computing_data_reduction 'SHELXTL-PC (Sheldrick, 1993)'
_computing_molecular_graphics 'ORTEP,Mercury(Farrugia,1997;Bruno et.al.,2002)'
_computing_publication_material 'WINGX,(Farrugia, 1999)'
_computing_structure_refinement 'SHELXL-97 (Sheldrick, 1997)'
_computing_structure_solution 'SIR-92 (Altamore et. al., 1992)'
_diffrn_ambient_temperature 295(2)
_diffrn_measured_fraction_theta_full 0.982
_diffrn_measured_fraction_theta_max 0.982
_diffrn_measurement_device_type 'Siemens p4 diffractometer'
_diffrn_measurement_method theta-2theta
_diffrn_radiation_monochromator graphite
_diffrn_radiation_source 'fine-focus sealed tube'
_diffrn_radiation_type MoK\a
_diffrn_radiation_wavelength 0.71069
_diffrn_reflns_av_R_equivalents 0.0665
_diffrn_reflns_av_sigmaI/netI 0.0558
_diffrn_reflns_limit_h_max 9
_diffrn_reflns_limit_h_min 0
_diffrn_reflns_limit_k_max 11
_diffrn_reflns_limit_k_min -12
_diffrn_reflns_limit_l_max 14
_diffrn_reflns_limit_l_min -14
_diffrn_reflns_number 3720
_diffrn_reflns_theta_full 24.99
_diffrn_reflns_theta_max 24.99
_diffrn_reflns_theta_min 1.67
_diffrn_standards_interval_count 50
_diffrn_standards_number 3
_exptl_absorpt_coefficient_mu 0.082
_exptl_absorpt_correction_type none
_exptl_crystal_density_diffrn 1.198
_exptl_crystal_F_000 388
_exptl_crystal_size_max 0.20
_exptl_crystal_size_mid 0.18
_exptl_crystal_size_min 0.18
_refine_diff_density_max 0.180
_refine_diff_density_min -0.229
_refine_diff_density_rms 0.044
_refine_ls_extinction_method none
_refine_ls_goodness_of_fit_ref 0.887
_refine_ls_hydrogen_treatment none
_refine_ls_matrix_type full
_refine_ls_number_parameters 235
_refine_ls_number_reflns 3450
_refine_ls_number_restraints 0
_refine_ls_restrained_S_all 0.887
_refine_ls_R_factor_all 0.0829
_refine_ls_R_factor_gt 0.0451
_refine_ls_shift/su_max 0.000
_refine_ls_shift/su_mean 0.000
_refine_ls_structure_factor_coef Fsqd
_refine_ls_weighting_details 'calc w=1/[\s^2^(Fo^2^)+(0.0922P)^2^+0.0000P] where P=(Fo^2^+2Fc^2^)/3'
_refine_ls_weighting_scheme calc
_refine_ls_wR_factor_gt 0.1171
_refine_ls_wR_factor_ref 0.1493
_reflns_number_gt 1956
_reflns_number_total 3450
_reflns_threshold_expression >2sigma(I)
_cod_data_source_file jo200363x_si_4a.cif
_cod_data_source_block shelxl
_cod_database_code 4026472

loop_
_symmetry_equiv_pos_as_xyz
'x, y, z'
'-x, -y, -z'

loop_
_atom_site_label
_atom_site_type_symbol
_atom_site_fract_x
_atom_site_fract_y
_atom_site_fract_z
_atom_site_U_iso_or_equiv
_atom_site_adp_type
_atom_site_occupancy
_atom_site_symmetry_multiplicity
_atom_site_calc_flag
_atom_site_refinement_flags
O2 O 0.4138(2) 0.09511(17) 0.31826(14) 0.0523(5) Uani 1 1 d .
O4 O 1.4261(2) 0.6512(2) 0.43999(17) 0.0698(6) Uani 1 1 d .
C1 C 0.6374(3) 0.2485(2) 0.23012(19) 0.0426(6) Uani 1 1 d .
N1 N 0.7921(2) 0.2665(2) 0.31112(16) 0.0483(5) Uani 1 1 d .
C2 C 0.5363(3) 0.3507(2) 0.26036(19) 0.0444(6) Uani 1 1 d .
H8A H 0.6084 0.4400 0.2596 0.053 Uiso 1 1 calc R
H8B H 0.5048 0.3505 0.3343 0.053 Uiso 1 1 calc R
C7 C 0.2474(3) 0.2824(2) -0.0220(2) 0.0468(6) Uani 1 1 d .
C15 C 0.9509(3) 0.3676(2) 0.34119(19) 0.0448(6) Uani 1 1 d .
C3 C 0.3725(3) 0.3191(2) 0.18010(18) 0.0449(6) Uani 1 1 d .
H7A H 0.2937 0.2355 0.1885 0.054 Uiso 1 1 calc R
H7B H 0.3161 0.3901 0.1985 0.054 Uiso 1 1 calc R
C4 C 0.4100(3) 0.3063(2) 0.06061(18) 0.0404(6) Uani 1 1 d .
H6 H 0.4887 0.3926 0.0552 0.048 Uiso 1 1 calc R
O1 O 0.7827(2) 0.0970(2) 0.41250(18) 0.0772(7) Uani 1 1 d .
C18 C 1.2665(3) 0.5630(3) 0.4043(2) 0.0487(6) Uani 1 1 d .
C20 C 0.9905(3) 0.4810(3) 0.2961(2) 0.0501(6) Uani 1 1 d .
H20 H 0.9109 0.4917 0.2440 0.060 Uiso 1 1 calc R
C6 C 0.6746(3) 0.2341(3) 0.11139(19) 0.0478(6) Uani 1 1 d .
H4A H 0.7319 0.1635 0.0935 0.057 Uiso 1 1 calc R
H4B H 0.7516 0.3177 0.1015 0.057 Uiso 1 1 calc R
O3 O 0.2822(3) -0.0958(2) 0.19845(19) 0.0916(8) Uani 1 1 d .
C13 C 0.2789(3) -0.0126(3) 0.2768(2) 0.0525(6) Uani 1 1 d .
C12 C 0.7279(3) 0.1492(3) 0.3442(2) 0.0556(7) Uani 1 1 d .
C5 C 0.5082(3) 0.1997(2) 0.0338(2) 0.0481(6) Uani 1 1 d .
H5A H 0.4351 0.1127 0.0398 0.058 Uiso 1 1 calc R
H5B H 0.5358 0.1933 -0.0414 0.058 Uiso 1 1 calc R
C11 C 0.5663(3) 0.1108(3) 0.2643(2) 0.0497(6) Uani 1 1 d .
H2 H 0.5610 0.0333 0.2052 0.060 Uiso 1 1 calc R
C17 C 1.2265(3) 0.4503(3) 0.4500(2) 0.0527(7) Uani 1 1 d .
H17 H 1.3062 0.4396 0.5022 0.063 Uiso 1 1 calc R
C19 C 1.1475(3) 0.5797(3) 0.3274(2) 0.0500(6) Uani 1 1 d .
H19 H 1.1720 0.6559 0.2968 0.060 Uiso 1 1 calc R
C16 C 1.0720(3) 0.3541(3) 0.4201(2) 0.0489(6) Uani 1 1 d .
H16 H 1.0473 0.2793 0.4523 0.059 Uiso 1 1 calc R
C10 C 0.1627(3) 0.3970(3) 0.0079(2) 0.0646(8) Uani 1 1 d .
H11A H 0.2445 0.4814 0.0076 0.097 Uiso 1 1 calc R
H11B H 0.1255 0.3982 0.0798 0.097 Uiso 1 1 calc R
H11C H 0.0649 0.3832 -0.0449 0.097 Uiso 1 1 calc R
C9 C 0.2995(4) 0.2808(3) -0.1385(2) 0.0653(8) Uani 1 1 d .
H12A H 0.3827 0.3643 -0.1396 0.098 Uiso 1 1 calc R
H12B H 0.1994 0.2697 -0.1886 0.098 Uiso 1 1 calc R
H12C H 0.3490 0.2074 -0.1603 0.098 Uiso 1 1 calc R
C8 C 0.1145(4) 0.1483(3) -0.0213(3) 0.0739(9) Uani 1 1 d .
H10A H 0.0814 0.1484 0.0515 0.111 Uiso 1 1 calc R
H10B H 0.1643 0.0751 -0.0435 0.111 Uiso 1 1 calc R
H10C H 0.0146 0.1375 -0.0715 0.111 Uiso 1 1 calc R
C14 C 0.1310(3) -0.0115(3) 0.3423(3) 0.0697(8) Uani 1 1 d .
H14A H 0.1610 0.0675 0.4003 0.105 Uiso 1 1 calc R
H14B H 0.1039 -0.0905 0.3733 0.105 Uiso 1 1 calc R
H14C H 0.0325 -0.0109 0.2955 0.105 Uiso 1 1 calc R
C21 C 1.4740(4) 0.7711(3) 0.3983(3) 0.0756(9) Uani 1 1 d .
H21A H 1.5883 0.8227 0.4303 0.113 Uiso 1 1 calc R
H21B H 1.3944 0.8236 0.4167 0.113 Uiso 1 1 calc R
H21C H 1.4716 0.7482 0.3199 0.113 Uiso 1 1 calc R

loop_
_atom_site_aniso_label
_atom_site_aniso_U_11
_atom_site_aniso_U_22
_atom_site_aniso_U_33
_atom_site_aniso_U_23
_atom_site_aniso_U_13
_atom_site_aniso_U_12
O2 0.0446(10) 0.0528(11) 0.0569(11) 0.0071(8) 0.0085(8) 0.0111(8)
O4 0.0497(11) 0.0716(14) 0.0803(14) 0.0129(11) -0.0151(10) 0.0101(10)
C1 0.0357(13) 0.0493(14) 0.0433(13) 0.0071(11) -0.0009(10) 0.0156(11)
N1 0.0390(11) 0.0546(13) 0.0554(13) 0.0178(10) -0.0024(9) 0.0174(10)
C2 0.0433(14) 0.0500(15) 0.0410(13) 0.0049(11) 0.0003(11) 0.0189(11)
C7 0.0435(14) 0.0488(15) 0.0471(14) 0.0136(11) -0.0019(11) 0.0098(11)
C15 0.0402(14) 0.0564(16) 0.0431(13) 0.0099(11) 0.0042(11) 0.0232(12)
C3 0.0423(13) 0.0539(15) 0.0422(13) 0.0062(11) 0.0022(11) 0.0227(11)
C4 0.0371(13) 0.0388(13) 0.0430(13) 0.0068(10) 0.0026(10) 0.0082(10)
O1 0.0605(12) 0.0921(16) 0.0983(16) 0.0560(13) 0.0027(11) 0.0302(11)
C18 0.0400(14) 0.0574(16) 0.0468(14) -0.0005(12) -0.0009(11) 0.0193(12)
C20 0.0426(14) 0.0623(17) 0.0486(15) 0.0151(13) -0.0038(11) 0.0194(13)
C6 0.0417(14) 0.0561(16) 0.0498(15) 0.0085(12) 0.0080(11) 0.0220(12)
O3 0.0634(14) 0.0979(17) 0.0857(16) -0.0291(13) 0.0052(12) 0.0083(12)
C13 0.0429(15) 0.0597(17) 0.0556(16) 0.0122(14) -0.0030(12) 0.0170(13)
C12 0.0475(15) 0.0622(18) 0.0684(18) 0.0257(15) 0.0107(13) 0.0252(13)
C5 0.0488(15) 0.0528(15) 0.0418(13) 0.0012(11) 0.0057(11) 0.0188(12)
C11 0.0443(14) 0.0523(16) 0.0566(16) 0.0116(12) 0.0099(12) 0.0194(12)
C17 0.0478(15) 0.0657(18) 0.0478(15) 0.0058(13) -0.0076(12) 0.0283(14)
C19 0.0492(15) 0.0554(16) 0.0485(15) 0.0117(12) 0.0034(12) 0.0197(13)
C16 0.0503(15) 0.0574(16) 0.0462(14) 0.0112(12) -0.0005(12) 0.0284(13)
C10 0.0559(17) 0.084(2) 0.0625(18) 0.0214(15) -0.0013(14) 0.0321(15)
C9 0.076(2) 0.071(2) 0.0479(16) 0.0111(13) -0.0056(14) 0.0215(16)
C8 0.0546(17) 0.070(2) 0.085(2) 0.0283(17) -0.0198(16) -0.0081(15)
C14 0.0440(16) 0.083(2) 0.077(2) 0.0127(16) 0.0076(14) 0.0129(15)
C21 0.0618(19) 0.082(2) 0.070(2) 0.0150(17) 0.0027(16) -0.0014(17)

loop_
_atom_type_symbol
_atom_type_description
_atom_type_scat_dispersion_real
_atom_type_scat_dispersion_imag
_atom_type_scat_source
C C 0.0033 0.0016 'International Tables Vol C Tables 4.2.6.8 and 6.1.1.4'
H H 0.0000 0.0000 'International Tables Vol C Tables 4.2.6.8 and 6.1.1.4'
N N 0.0061 0.0033 'International Tables Vol C Tables 4.2.6.8 and 6.1.1.4'
O O 0.0106 0.0060 'International Tables Vol C Tables 4.2.6.8 and 6.1.1.4'

loop_
_geom_angle_atom_site_label_1
_geom_angle_atom_site_label_2
_geom_angle_atom_site_label_3
_geom_angle
C13 O2 C11 118.2(2)
C18 O4 C21 118.7(2)
N1 C1 C6 114.32(19)
N1 C1 C2 114.22(18)
C6 C1 C2 111.72(19)
N1 C1 C11 85.24(17)
C6 C1 C11 113.5(2)
C2 C1 C11 115.56(19)
C12 N1 C15 131.9(2)
C12 N1 C1 94.94(19)
C15 N1 C1 133.11(19)
C1 C2 C3 111.42(19)
C10 C7 C9 107.9(2)
C10 C7 C8 108.7(2)
C9 C7 C8 109.0(2)
C10 C7 C4 110.0(2)
C9 C7 C4 109.9(2)
C8 C7 C4 111.4(2)
C20 C15 C16 118.4(2)
C20 C15 N1 122.3(2)
C16 C15 N1 119.3(2)
C4 C3 C2 112.56(19)
C3 C4 C5 108.91(18)
C3 C4 C7 113.63(19)
C5 C4 C7 113.61(19)
O4 C18 C17 115.7(2)
O4 C18 C19 124.8(2)
C17 C18 C19 119.5(2)
C15 C20 C19 121.3(2)
C1 C6 C5 110.98(19)
O3 C13 O2 123.0(3)
O3 C13 C14 126.1(3)
O2 C13 C14 110.8(2)
O1 C12 N1 132.7(3)
O1 C12 C11 134.6(3)
N1 C12 C11 92.7(2)
C6 C5 C4 111.58(19)
O2 C11 C12 112.4(2)
O2 C11 C1 116.61(19)
C12 C11 C1 87.02(19)
C16 C17 C18 121.2(2)
C18 C19 C20 119.2(2)
C17 C16 C15 120.3(2)

loop_
_geom_bond_atom_site_label_1
_geom_bond_atom_site_label_2
_geom_bond_distance
O2 C13 1.346(3)
O2 C11 1.424(3)
O4 C18 1.371(3)
O4 C21 1.423(3)
C1 N1 1.508(3)
C1 C6 1.514(3)
C1 C2 1.516(3)
C1 C11 1.560(3)
N1 C12 1.357(3)
N1 C15 1.416(3)
C2 C3 1.534(3)
C7 C10 1.531(4)
C7 C9 1.533(4)
C7 C8 1.537(3)
C7 C4 1.556(3)
C15 C20 1.382(3)
C15 C16 1.398(3)
C3 C4 1.525(3)
C4 C5 1.530(3)
O1 C12 1.215(3)
C18 C17 1.381(4)
C18 C19 1.383(3)
C20 C19 1.395(3)
C6 C5 1.529(3)
O3 C13 1.189(3)
C13 C14 1.486(4)
C12 C11 1.510(4)
C17 C16 1.368(3)

loop_
_geom_torsion_atom_site_label_1
_geom_torsion_atom_site_label_2
_geom_torsion_atom_site_label_3
_geom_torsion_atom_site_label_4
_geom_torsion
C6 C1 N1 C12 -115.8(2)
C2 C1 N1 C12 113.8(2)
C11 C1 N1 C12 -2.17(19)
C6 C1 N1 C15 62.8(3)
C2 C1 N1 C15 -67.6(3)
C11 C1 N1 C15 176.5(2)
N1 C1 C2 C3 -175.06(19)
C6 C1 C2 C3 53.2(3)
C11 C1 C2 C3 -78.5(3)
C12 N1 C15 C20 179.8(3)
C1 N1 C15 C20 1.6(4)
C12 N1 C15 C16 -0.9(4)
C1 N1 C15 C16 -179.1(2)
C1 C2 C3 C4 -54.4(3)
C2 C3 C4 C5 55.6(3)
C2 C3 C4 C7 -176.70(19)
C10 C7 C4 C3 57.4(3)
C9 C7 C4 C3 176.0(2)
C8 C7 C4 C3 -63.1(3)
C10 C7 C4 C5 -177.3(2)
C9 C7 C4 C5 -58.7(3)
C8 C7 C4 C5 62.2(3)
C21 O4 C18 C17 -178.4(2)
C21 O4 C18 C19 1.8(4)
C16 C15 C20 C19 0.4(4)
N1 C15 C20 C19 179.7(2)
N1 C1 C6 C5 173.3(2)
C2 C1 C6 C5 -55.0(3)
C11 C1 C6 C5 77.8(2)
C11 O2 C13 O3 1.0(4)
C11 O2 C13 C14 -179.2(2)
C15 N1 C12 O1 3.5(5)
C1 N1 C12 O1 -177.8(3)
C15 N1 C12 C11 -176.4(2)
C1 N1 C12 C11 2.2(2)
C1 C6 C5 C4 57.6(3)
C3 C4 C5 C6 -57.1(3)
C7 C4 C5 C6 175.18(19)
C13 O2 C11 C12 -135.3(2)
C13 O2 C11 C1 126.4(2)
O1 C12 C11 O2 60.3(4)
N1 C12 C11 O2 -119.8(2)
O1 C12 C11 C1 177.9(3)
N1 C12 C11 C1 -2.15(19)
N1 C1 C11 O2 115.6(2)
C6 C1 C11 O2 -129.9(2)
C2 C1 C11 O2 1.0(3)
N1 C1 C11 C12 1.94(17)
C6 C1 C11 C12 116.4(2)
C2 C1 C11 C12 -112.7(2)
O4 C18 C17 C16 -179.2(2)
C19 C18 C17 C16 0.6(4)
O4 C18 C19 C20 178.6(2)
C17 C18 C19 C20 -1.1(4)
C15 C20 C19 C18 0.6(4)
C18 C17 C16 C15 0.5(4)
C20 C15 C16 C17 -1.0(4)
N1 C15 C16 C17 179.8(2)
